data_4071888
loop_
_publ_author_name
'Kaganovsky, Luba'
'Cho, Kyung-Bin'
'Gelman, Dmitri'

_publ_section_title
;
 New Trans-Chelating Ligands and Their Complexes and Catalytic Properties
 in the Mizoroki&#x2212;Heck Arylation of Cyclohexene
;
_journal_issue 19
_journal_name_full Organometallics
_journal_page_first 5139
_journal_paper_doi 10.1021/om800448b
_journal_volume 27
_journal_year 2008
_chemical_formula_moiety 'C58 H48 P2 Rh, 3(C H Cl3), B F4'
_chemical_formula_sum 'C61 H51 B Cl9 F4 P2 Rh'
_chemical_formula_weight 1354.73
_chemical_name_systematic
; 
 ? 
;
_space_group_IT_number 14
_symmetry_cell_setting monoclinic
_symmetry_space_group_name_Hall '-P 2yn'
_symmetry_space_group_name_H-M 'P 1 21/n 1'
_atom_sites_solution_hydrogens geom
_atom_sites_solution_primary direct
_atom_sites_solution_secondary difmap
_audit_creation_method SHELXL-97
_cell_angle_alpha 90.00
_cell_angle_beta 104.7000(10)
_cell_angle_gamma 90.00
_cell_formula_units_Z 4
_cell_length_a 11.0563(5)
_cell_length_b 26.6545(13)
_cell_length_c 20.6206(10)
_cell_measurement_temperature 173(1)
_cell_volume 5878.0(5)
_computing_cell_refinement 'Bruker SMART'
_computing_data_collection 'Bruker SMART'
_computing_data_reduction 'Bruker SAINT'
_computing_molecular_graphics 'Bruker SHELXTL'
_computing_publication_material 'Bruker SHELXTL'
_computing_structure_refinement 'SHELXL-97 (Sheldrick, 1997)'
_computing_structure_solution 'SHELXS-97 (Sheldrick, 1990)'
_diffrn_ambient_temperature 173(1)
_diffrn_measured_fraction_theta_full 0.983
_diffrn_measured_fraction_theta_max 0.983
_diffrn_measurement_device_type 'CCD area detector'
_diffrn_measurement_method 'phi and omega scans'
_diffrn_radiation_monochromator graphite
_diffrn_radiation_source 'fine-focus sealed tube'
_diffrn_radiation_type MoK\a
_diffrn_radiation_wavelength 0.71073
_diffrn_reflns_av_R_equivalents 0.1125
_diffrn_reflns_av_sigmaI/netI 0.1041
_diffrn_reflns_limit_h_max 14
_diffrn_reflns_limit_h_min -14
_diffrn_reflns_limit_k_max 35
_diffrn_reflns_limit_k_min -35
_diffrn_reflns_limit_l_max 26
_diffrn_reflns_limit_l_min -27
_diffrn_reflns_number 69623
_diffrn_reflns_theta_full 27.99
_diffrn_reflns_theta_max 27.99
_diffrn_reflns_theta_min 2.04
_exptl_absorpt_coefficient_mu 0.807
_exptl_absorpt_correction_T_max 0.9309
_exptl_absorpt_correction_T_min 0.8299
_exptl_absorpt_correction_type integration
_exptl_crystal_colour yellow
_exptl_crystal_density_diffrn 1.531
_exptl_crystal_density_method 'not measured'
_exptl_crystal_description prism
_exptl_crystal_F_000 2744
_exptl_crystal_size_max 0.24
_exptl_crystal_size_mid 0.11
_exptl_crystal_size_min 0.09
_refine_diff_density_max 1.293
_refine_diff_density_min -1.047
_refine_diff_density_rms 0.127
_refine_ls_extinction_method none
_refine_ls_goodness_of_fit_ref 1.074
_refine_ls_hydrogen_treatment constr
_refine_ls_matrix_type full
_refine_ls_number_parameters 703
_refine_ls_number_reflns 13951
_refine_ls_number_restraints 0
_refine_ls_restrained_S_all 1.074
_refine_ls_R_factor_all 0.1217
_refine_ls_R_factor_gt 0.0817
_refine_ls_shift/su_max 0.001
_refine_ls_shift/su_mean 0.000
_refine_ls_structure_factor_coef Fsqd
_refine_ls_weighting_details 'calc w=1/[\s^2^(Fo^2^)+(0.0948P)^2^+0.0000P] where P=(Fo^2^+2Fc^2^)/3'
_refine_ls_weighting_scheme calc
_refine_ls_wR_factor_gt 0.1824
_refine_ls_wR_factor_ref 0.2044
_reflns_number_gt 9920
_reflns_number_total 13951
_reflns_threshold_expression >2sigma(I)
_cod_data_source_file om800448b_si_001.cif
_cod_data_source_block luba1l1m
_cod_depositor_comments
;
The following automatic conversions were performed:

'_symmetry_cell_setting' value 'Monoclinic' changed to 'monoclinic'
according to /home/saulius/struct/CIF-dictionaries/cif_core.dic
dictionary named 'cif_core.dic' version 2.4.1 from 2010-06-29.

Automatic conversion script
Id: cif_fix_values 1715 2011-07-08 13:25:40Z adriana 
;
_cod_original_sg_symbol_H-M P2(1)/n
_cod_database_code 4071888

loop_
_symmetry_equiv_pos_as_xyz
'x, y, z'
'-x+1/2, y+1/2, -z+1/2'
'-x, -y, -z'
'x-1/2, -y-1/2, z-1/2'

loop_
_atom_site_label
_atom_site_type_symbol
_atom_site_fract_x
_atom_site_fract_y
_atom_site_fract_z
_atom_site_U_iso_or_equiv
_atom_site_adp_type
_atom_site_occupancy
_atom_site_symmetry_multiplicity
_atom_site_calc_flag
_atom_site_refinement_flags
B1 B 0.3566(8) 0.8098(3) 0.6859(4) 0.0500(19) Uani 1 1 d .
C1 C 0.3416(4) 0.63820(18) 0.8665(2) 0.0230(10) Uani 1 1 d .
C2 C 0.3122(5) 0.67256(18) 0.8137(2) 0.0232(10) Uani 1 1 d .
H2 H 0.3602 0.7023 0.8155 0.028 Uiso 1 1 calc R
C3 C 0.2128(5) 0.6632(2) 0.7585(3) 0.0299(12) Uani 1 1 d .
H3 H 0.1935 0.6868 0.7228 0.036 Uiso 1 1 calc R
C4 C 0.1413(4) 0.6200(2) 0.7545(2) 0.0260(11) Uani 1 1 d .
C5 C 0.1656(5) 0.5877(2) 0.8089(3) 0.0302(12) Uani 1 1 d .
H5 H 0.1141 0.5590 0.8081 0.036 Uiso 1 1 calc R
C6 C 0.2646(5) 0.5968(2) 0.8647(3) 0.0302(12) Uani 1 1 d .
H6 H 0.2795 0.5744 0.9019 0.036 Uiso 1 1 calc R
C7 C 0.0512(5) 0.6047(2) 0.6904(2) 0.0299(12) Uani 1 1 d .
C8 C -0.0733(5) 0.6017(2) 0.6829(3) 0.0442(15) Uani 1 1 d .
H8 H -0.1086 0.6116 0.7183 0.053 Uiso 1 1 calc R
C9 C -0.1524(6) 0.5835(3) 0.6210(3) 0.0482(17) Uani 1 1 d .
H9 H -0.2397 0.5804 0.6167 0.058 Uiso 1 1 calc R
C10 C -0.1057(5) 0.5707(2) 0.5688(3) 0.0412(15) Uani 1 1 d .
H10 H -0.1607 0.5598 0.5279 0.049 Uiso 1 1 calc R
C11 C 0.0247(5) 0.57347(19) 0.5743(3) 0.0332(13) Uani 1 1 d .
C12 C 0.0778(6) 0.55955(19) 0.5217(3) 0.0343(13) Uani 1 1 d .
H12 H 0.0247 0.5485 0.4804 0.041 Uiso 1 1 calc R
C13 C 0.2058(5) 0.56155(19) 0.5287(3) 0.0327(13) Uani 1 1 d .
C14 C 0.2608(6) 0.5483(2) 0.4759(3) 0.0405(15) Uani 1 1 d .
H14 H 0.2090 0.5385 0.4336 0.049 Uiso 1 1 calc R
C15 C 0.3871(7) 0.5495(2) 0.4856(3) 0.0484(16) Uani 1 1 d .
H15 H 0.4226 0.5402 0.4499 0.058 Uiso 1 1 calc R
C16 C 0.4662(6) 0.5644(2) 0.5475(3) 0.0429(15) Uani 1 1 d .
H16 H 0.5542 0.5638 0.5533 0.052 Uiso 1 1 calc R
C17 C 0.4190(5) 0.5796(2) 0.5992(3) 0.0324(12) Uani 1 1 d .
C18 C 0.2868(5) 0.57798(18) 0.5914(2) 0.0283(11) Uani 1 1 d .
C19 C 0.2336(5) 0.59020(18) 0.6435(2) 0.0276(11) Uani 1 1 d .
H19 H 0.2872 0.5993 0.6857 0.033 Uiso 1 1 calc R
C20 C 0.1054(5) 0.58972(18) 0.6367(3) 0.0271(11) Uani 1 1 d .
C21 C 0.5009(5) 0.6004(2) 0.6627(2) 0.0263(11) Uani 1 1 d .
C22 C 0.4842(5) 0.64961(19) 0.6818(2) 0.0277(11) Uani 1 1 d .
H22 H 0.4245 0.6705 0.6528 0.033 Uiso 1 1 calc R
C23 C 0.5539(5) 0.66849(18) 0.7428(2) 0.0248(11) Uani 1 1 d .
H23 H 0.5400 0.7019 0.7555 0.030 Uiso 1 1 calc R
C24 C 0.6439(5) 0.63890(19) 0.7855(2) 0.0247(11) Uani 1 1 d .
C25 C 0.6623(5) 0.59050(18) 0.7660(3) 0.0272(11) Uani 1 1 d .
H25 H 0.7242 0.5701 0.7943 0.033 Uiso 1 1 calc R
C26 C 0.5918(5) 0.5713(2) 0.7058(3) 0.0304(12) Uani 1 1 d .
H26 H 0.6057 0.5378 0.6936 0.037 Uiso 1 1 calc R
C27 C 0.5476(5) 0.58133(18) 0.9388(3) 0.0273(11) Uani 1 1 d .
C28 C 0.6160(5) 0.5602(2) 0.9984(3) 0.0402(14) Uani 1 1 d .
H28 H 0.6265 0.5786 1.0389 0.048 Uiso 1 1 calc R
C29 C 0.6690(6) 0.5134(2) 1.0002(4) 0.0528(19) Uani 1 1 d .
H29 H 0.7163 0.5000 1.0416 0.063 Uiso 1 1 calc R
C30 C 0.6535(6) 0.4858(2) 0.9422(5) 0.057(2) Uani 1 1 d .
H30 H 0.6896 0.4533 0.9433 0.069 Uiso 1 1 calc R
C31 C 0.5850(6) 0.5059(2) 0.8824(4) 0.0511(18) Uani 1 1 d .
H31 H 0.5742 0.4870 0.8423 0.061 Uiso 1 1 calc R
C32 C 0.5323(6) 0.5527(2) 0.8799(3) 0.0376(13) Uani 1 1 d .
H32 H 0.4853 0.5658 0.8382 0.045 Uiso 1 1 calc R
C33 C 0.4272(5) 0.64843(18) 1.0103(3) 0.0292(12) Uani 1 1 d .
C34 C 0.3017(6) 0.64836(19) 1.0092(3) 0.0338(13) Uani 1 1 d .
H34 H 0.2406 0.6482 0.9675 0.041 Uiso 1 1 calc R
C35 C 0.2638(7) 0.6484(2) 1.0691(4) 0.0525(19) Uani 1 1 d .
H35 H 0.1774 0.6484 1.0681 0.063 Uiso 1 1 calc R
C36 C 0.3524(9) 0.6486(3) 1.1295(4) 0.065(2) Uani 1 1 d .
H36 H 0.3273 0.6471 1.1702 0.078 Uiso 1 1 calc R
C37 C 0.4768(8) 0.6510(2) 1.1310(3) 0.058(2) Uani 1 1 d .
H37 H 0.5377 0.6523 1.1727 0.069 Uiso 1 1 calc R
C38 C 0.5134(6) 0.6513(2) 1.0725(3) 0.0371(13) Uani 1 1 d .
H38 H 0.5999 0.6537 1.0742 0.045 Uiso 1 1 calc R
C39 C 0.8319(4) 0.62548(18) 0.9182(2) 0.0231(10) Uani 1 1 d .
C40 C 0.8407(5) 0.62969(19) 0.9868(3) 0.0262(11) Uani 1 1 d .
H40 H 0.7878 0.6523 1.0024 0.031 Uiso 1 1 calc R
C41 C 0.9276(5) 0.6006(2) 1.0323(3) 0.0355(13) Uani 1 1 d .
H41 H 0.9349 0.6036 1.0790 0.043 Uiso 1 1 calc R
C42 C 1.0026(5) 0.5675(2) 1.0094(3) 0.0351(13) Uani 1 1 d .
H42 H 1.0600 0.5470 1.0403 0.042 Uiso 1 1 calc R
C43 C 0.9952(5) 0.5639(2) 0.9415(3) 0.0340(13) Uani 1 1 d .
H43 H 1.0481 0.5413 0.9260 0.041 Uiso 1 1 calc R
C44 C 0.9114(5) 0.59299(19) 0.8966(3) 0.0301(12) Uani 1 1 d .
H44 H 0.9079 0.5908 0.8501 0.036 Uiso 1 1 calc R
C45 C 0.8493(5) 0.70502(18) 0.8330(3) 0.0291(12) Uani 1 1 d .
C46 C 0.9673(5) 0.7132(2) 0.8770(3) 0.0393(14) Uani 1 1 d .
H46 H 0.9847 0.7005 0.9215 0.047 Uiso 1 1 calc R
C47 C 1.0582(6) 0.7396(2) 0.8561(4) 0.0489(17) Uani 1 1 d .
H47 H 1.1379 0.7448 0.8861 0.059 Uiso 1 1 calc R
C48 C 1.0335(7) 0.7584(2) 0.7915(4) 0.058(2) Uani 1 1 d .
H48 H 1.0960 0.7764 0.7771 0.069 Uiso 1 1 calc R
C49 C 0.9192(7) 0.7508(3) 0.7489(4) 0.060(2) Uani 1 1 d .
H49 H 0.9022 0.7638 0.7046 0.072 Uiso 1 1 calc R
C50 C 0.8270(6) 0.7244(2) 0.7692(3) 0.0457(16) Uani 1 1 d .
H50 H 0.7476 0.7197 0.7387 0.055 Uiso 1 1 calc R
C51 C 0.4476(5) 0.76056(19) 0.9383(3) 0.0295(12) Uani 1 1 d .
H51 H 0.3956 0.7317 0.9285 0.035 Uiso 1 1 d R
C52 C 0.5425(5) 0.75975(19) 0.9966(3) 0.0313(12) Uani 1 1 d .
H52 H 0.5539 0.7297 1.0221 0.038 Uiso 1 1 d R
C53 C 0.6298(6) 0.8032(2) 1.0231(3) 0.0393(14) Uani 1 1 d .
H53A H 0.6484 0.8037 1.0727 0.047 Uiso 1 1 calc R
H53B H 0.5878 0.8351 1.0062 0.047 Uiso 1 1 calc R
C54 C 0.7519(6) 0.7991(2) 1.0019(3) 0.0422(15) Uani 1 1 d .
H54A H 0.7907 0.8328 1.0047 0.051 Uiso 1 1 calc R
H54B H 0.8100 0.7770 1.0339 0.051 Uiso 1 1 calc R
C55 C 0.7362(5) 0.77896(19) 0.9321(3) 0.0343(13) Uani 1 1 d .
H55 H 0.7995 0.7568 0.9257 0.041 Uiso 1 1 d R
C56 C 0.6414(6) 0.78921(18) 0.8771(3) 0.0351(13) Uani 1 1 d .
H56 H 0.6413 0.7717 0.8369 0.042 Uiso 1 1 d R
C57 C 0.5351(6) 0.8263(2) 0.8743(3) 0.0411(15) Uani 1 1 d .
H57A H 0.5656 0.8534 0.9072 0.049 Uiso 1 1 calc R
H57B H 0.5115 0.8417 0.8292 0.049 Uiso 1 1 calc R
C58 C 0.4203(5) 0.8031(2) 0.8887(3) 0.0405(14) Uani 1 1 d .
H58A H 0.3739 0.8295 0.9062 0.049 Uiso 1 1 calc R
H58B H 0.3654 0.7906 0.8461 0.049 Uiso 1 1 calc R
C59 C 0.6638(8) 0.6954(4) 0.5663(5) 0.086(3) Uani 1 1 d .
H59 H 0.6690 0.6691 0.6015 0.103 Uiso 1 1 calc R
C60 C 0.2072(7) 0.9265(3) 0.7972(4) 0.061(2) Uani 1 1 d .
H60 H 0.2525 0.8980 0.7824 0.073 Uiso 1 1 calc R
C61 C 0.6197(7) 0.9255(3) 0.7476(3) 0.0567(19) Uani 1 1 d .
H61 H 0.5630 0.8977 0.7257 0.068 Uiso 1 1 calc R
Cl1 Cl 0.8142(2) 0.71381(10) 0.56709(16) 0.1027(9) Uani 1 1 d .
Cl2 Cl 0.5780(2) 0.74618(10) 0.58554(16) 0.1010(9) Uani 1 1 d .
Cl3 Cl 0.5896(4) 0.66952(12) 0.48873(17) 0.1387(13) Uani 1 1 d .
Cl4 Cl 0.2943(2) 0.94718(9) 0.87557(11) 0.0877(7) Uani 1 1 d .
Cl5 Cl 0.0642(3) 0.90558(18) 0.80352(17) 0.1618(18) Uani 1 1 d .
Cl6 Cl 0.1913(3) 0.97433(12) 0.73895(15) 0.1290(12) Uani 1 1 d .
Cl7 Cl 0.7503(2) 0.89873(11) 0.80169(12) 0.0919(8) Uani 1 1 d .
Cl8 Cl 0.5393(3) 0.96212(11) 0.79255(13) 0.1083(9) Uani 1 1 d .
Cl9 Cl 0.6631(3) 0.95962(11) 0.68476(11) 0.1152(11) Uani 1 1 d .
F1 F 0.3075(5) 0.8050(2) 0.6191(2) 0.0951(16) Uani 1 1 d .
F2 F 0.3705(8) 0.7670(2) 0.7166(3) 0.140(3) Uani 1 1 d .
F3 F 0.2947(8) 0.8407(3) 0.7144(3) 0.205(5) Uani 1 1 d .
F4 F 0.4753(8) 0.8253(4) 0.6959(4) 0.187(4) Uani 1 1 d .
P1 P 0.48346(12) 0.64495(5) 0.93403(6) 0.0215(3) Uani 1 1 d .
P2 P 0.73018(12) 0.66999(5) 0.86297(6) 0.0218(3) Uani 1 1 d .
Rh1 Rh 0.60210(4) 0.715139(13) 0.917671(19) 0.02085(12) Uani 1 1 d .

loop_
_atom_site_aniso_label
_atom_site_aniso_U_11
_atom_site_aniso_U_22
_atom_site_aniso_U_33
_atom_site_aniso_U_23
_atom_site_aniso_U_13
_atom_site_aniso_U_12
B1 0.064(5) 0.046(4) 0.035(4) 0.002(3) 0.005(4) 0.004(4)
C1 0.026(3) 0.021(2) 0.022(2) -0.0042(19) 0.006(2) -0.001(2)
C2 0.031(3) 0.017(2) 0.023(3) -0.0023(19) 0.008(2) -0.002(2)
C3 0.035(3) 0.026(3) 0.027(3) 0.002(2) 0.005(2) 0.005(2)
C4 0.022(2) 0.033(3) 0.021(3) 0.002(2) 0.003(2) 0.002(2)
C5 0.032(3) 0.028(3) 0.030(3) 0.000(2) 0.006(2) -0.011(2)
C6 0.033(3) 0.029(3) 0.028(3) 0.004(2) 0.006(2) -0.005(2)
C7 0.036(3) 0.031(3) 0.019(3) 0.004(2) 0.002(2) -0.005(2)
C8 0.034(3) 0.059(4) 0.037(3) 0.001(3) 0.005(3) -0.007(3)
C9 0.030(3) 0.069(5) 0.041(4) 0.003(3) 0.001(3) -0.014(3)
C10 0.040(3) 0.048(4) 0.027(3) 0.000(3) -0.007(3) -0.015(3)
C11 0.038(3) 0.023(3) 0.031(3) 0.004(2) -0.004(2) -0.007(2)
C12 0.052(4) 0.021(3) 0.023(3) -0.002(2) -0.003(2) -0.008(2)
C13 0.048(3) 0.023(3) 0.021(3) 0.000(2) -0.002(2) -0.001(2)
C14 0.056(4) 0.034(3) 0.025(3) -0.011(2) -0.001(3) 0.003(3)
C15 0.062(4) 0.054(4) 0.028(3) -0.013(3) 0.011(3) 0.012(3)
C16 0.041(3) 0.057(4) 0.029(3) -0.015(3) 0.006(3) 0.012(3)
C17 0.040(3) 0.031(3) 0.022(3) -0.005(2) 0.001(2) 0.003(2)
C18 0.041(3) 0.020(2) 0.020(3) 0.003(2) 0.001(2) -0.002(2)
C19 0.036(3) 0.023(3) 0.019(2) 0.002(2) -0.002(2) 0.001(2)
C20 0.033(3) 0.020(2) 0.024(3) 0.005(2) 0.001(2) -0.002(2)
C21 0.029(3) 0.034(3) 0.017(2) -0.002(2) 0.007(2) 0.002(2)
C22 0.031(3) 0.029(3) 0.021(3) 0.003(2) 0.003(2) 0.003(2)
C23 0.031(3) 0.019(2) 0.025(3) 0.000(2) 0.010(2) 0.000(2)
C24 0.029(3) 0.027(3) 0.019(2) 0.000(2) 0.008(2) 0.001(2)
C25 0.034(3) 0.021(2) 0.025(3) 0.001(2) 0.006(2) 0.005(2)
C26 0.035(3) 0.027(3) 0.027(3) -0.004(2) 0.004(2) 0.001(2)
C27 0.029(3) 0.017(2) 0.035(3) 0.000(2) 0.008(2) -0.004(2)
C28 0.039(3) 0.032(3) 0.046(4) 0.011(3) 0.004(3) -0.002(3)
C29 0.039(4) 0.035(3) 0.082(5) 0.030(4) 0.010(3) 0.008(3)
C30 0.038(4) 0.026(3) 0.112(7) 0.007(4) 0.029(4) 0.006(3)
C31 0.051(4) 0.029(3) 0.082(5) -0.013(3) 0.031(4) 0.000(3)
C32 0.047(3) 0.027(3) 0.042(3) -0.004(3) 0.016(3) 0.002(3)
C33 0.047(3) 0.020(2) 0.024(3) -0.001(2) 0.015(2) -0.006(2)
C34 0.046(3) 0.025(3) 0.034(3) -0.003(2) 0.017(3) -0.006(2)
C35 0.077(5) 0.031(3) 0.065(5) -0.016(3) 0.047(4) -0.016(3)
C36 0.125(7) 0.045(4) 0.040(4) -0.015(3) 0.049(5) -0.030(4)
C37 0.107(6) 0.043(4) 0.022(3) 0.000(3) 0.013(4) -0.010(4)
C38 0.057(4) 0.030(3) 0.022(3) 0.001(2) 0.006(3) -0.001(3)
C39 0.024(2) 0.023(2) 0.020(2) 0.001(2) 0.000(2) 0.000(2)
C40 0.024(3) 0.027(3) 0.029(3) -0.001(2) 0.009(2) -0.004(2)
C41 0.035(3) 0.046(3) 0.021(3) 0.007(2) -0.001(2) -0.004(3)
C42 0.030(3) 0.033(3) 0.035(3) 0.010(2) -0.005(2) 0.001(2)
C43 0.034(3) 0.025(3) 0.041(3) 0.001(2) 0.007(3) 0.006(2)
C44 0.034(3) 0.029(3) 0.028(3) -0.001(2) 0.009(2) 0.000(2)
C45 0.035(3) 0.020(3) 0.036(3) 0.003(2) 0.017(2) 0.000(2)
C46 0.035(3) 0.036(3) 0.048(4) -0.001(3) 0.011(3) -0.001(3)
C47 0.032(3) 0.043(4) 0.077(5) 0.001(3) 0.022(3) 0.000(3)
C48 0.069(5) 0.033(3) 0.091(6) 0.009(4) 0.055(5) -0.007(3)
C49 0.075(5) 0.053(4) 0.057(5) 0.025(4) 0.025(4) -0.016(4)
C50 0.060(4) 0.035(3) 0.045(4) 0.013(3) 0.018(3) -0.012(3)
C51 0.035(3) 0.021(3) 0.034(3) -0.005(2) 0.011(2) 0.002(2)
C52 0.043(3) 0.022(3) 0.031(3) -0.004(2) 0.014(2) -0.002(2)
C53 0.051(4) 0.030(3) 0.036(3) -0.011(3) 0.010(3) -0.005(3)
C54 0.046(4) 0.028(3) 0.048(4) -0.015(3) 0.003(3) -0.009(3)
C55 0.036(3) 0.017(2) 0.053(4) -0.010(2) 0.015(3) -0.008(2)
C56 0.052(4) 0.017(2) 0.041(3) -0.002(2) 0.021(3) -0.003(2)
C57 0.056(4) 0.018(3) 0.052(4) 0.006(3) 0.020(3) 0.006(3)
C58 0.036(3) 0.030(3) 0.055(4) 0.001(3) 0.010(3) 0.007(3)
C59 0.081(6) 0.086(7) 0.094(7) 0.016(6) 0.028(5) -0.010(5)
C60 0.069(5) 0.055(4) 0.051(4) -0.014(4) 0.004(4) -0.006(4)
C61 0.076(5) 0.055(4) 0.035(4) 0.001(3) 0.007(3) -0.017(4)
Cl1 0.0819(17) 0.0876(18) 0.155(3) -0.0116(17) 0.0595(17) -0.0176(13)
Cl2 0.0761(16) 0.0841(17) 0.155(3) 0.0345(17) 0.0520(16) -0.0018(13)
Cl3 0.167(3) 0.098(2) 0.117(2) 0.0090(18) -0.027(2) -0.020(2)
Cl4 0.0947(16) 0.0899(16) 0.0583(13) -0.0131(12) -0.0183(11) -0.0026(13)
Cl5 0.124(2) 0.262(5) 0.115(2) -0.098(3) 0.058(2) -0.106(3)
Cl6 0.151(3) 0.121(2) 0.0900(19) 0.0445(17) -0.0158(18) 0.035(2)
Cl7 0.0696(14) 0.134(2) 0.0737(15) 0.0130(14) 0.0214(12) 0.0177(14)
Cl8 0.126(2) 0.118(2) 0.0772(16) 0.0014(15) 0.0187(15) 0.0546(18)
Cl9 0.193(3) 0.106(2) 0.0482(12) 0.0096(12) 0.0331(16) -0.066(2)
F1 0.114(4) 0.122(4) 0.038(2) -0.005(3) -0.001(3) 0.009(3)
F2 0.254(9) 0.073(4) 0.102(5) 0.039(3) 0.060(5) 0.039(5)
F3 0.237(9) 0.225(8) 0.104(5) -0.083(5) -0.046(5) 0.182(7)
F4 0.160(7) 0.283(11) 0.115(6) -0.065(6) 0.027(5) -0.139(7)
P1 0.0265(7) 0.0180(6) 0.0187(6) 0.0005(5) 0.0033(5) -0.0007(5)
P2 0.0269(7) 0.0187(6) 0.0193(6) 0.0005(5) 0.0049(5) 0.0004(5)
Rh1 0.0266(2) 0.01494(18) 0.0204(2) -0.00157(15) 0.00503(14) -0.00042(16)

loop_
_atom_type_symbol
_atom_type_description
_atom_type_scat_dispersion_real
_atom_type_scat_dispersion_imag
_atom_type_scat_source
C C 0.0033 0.0016 'International Tables Vol C Tables 4.2.6.8 and 6.1.1.4'
H H 0.0000 0.0000 'International Tables Vol C Tables 4.2.6.8 and 6.1.1.4'
B B 0.0013 0.0007 'International Tables Vol C Tables 4.2.6.8 and 6.1.1.4'
Cl Cl 0.1484 0.1585 'International Tables Vol C Tables 4.2.6.8 and 6.1.1.4'
F F 0.0171 0.0103 'International Tables Vol C Tables 4.2.6.8 and 6.1.1.4'
P P 0.1023 0.0942 'International Tables Vol C Tables 4.2.6.8 and 6.1.1.4'
Rh Rh -1.1178 0.9187 'International Tables Vol C Tables 4.2.6.8 and 6.1.1.4'

loop_
_geom_angle_atom_site_label_1
_geom_angle_atom_site_label_2
_geom_angle_atom_site_label_3
_geom_angle
F2 B1 F3 110.3(8)
F2 B1 F4 101.9(8)
F3 B1 F4 110.0(9)
F2 B1 F1 112.5(7)
F3 B1 F1 113.4(7)
F4 B1 F1 108.0(7)
F2 B1 Cl2 82.3(5)
F3 B1 Cl2 166.0(7)
F4 B1 Cl2 60.1(5)
F1 B1 Cl2 64.5(4)
C6 C1 C2 118.7(5)
C6 C1 P1 120.1(4)
C2 C1 P1 121.1(4)
C3 C2 C1 120.0(5)
C3 C2 H2 120.0
C1 C2 H2 120.0
C4 C3 C2 121.2(5)
C4 C3 H3 119.4
C2 C3 H3 119.4
C5 C4 C3 118.5(5)
C5 C4 C7 119.6(5)
C3 C4 C7 121.4(5)
C4 C5 C6 120.8(5)
C4 C5 H5 119.6
C6 C5 H5 119.6
C1 C6 C5 120.5(5)
C1 C6 H6 119.8
C5 C6 H6 119.8
C8 C7 C20 120.4(5)
C8 C7 C4 123.3(5)
C20 C7 C4 116.2(5)
C7 C8 C9 119.8(6)
C7 C8 H8 120.1
C9 C8 H8 120.1
C10 C9 C8 121.6(6)
C10 C9 H9 119.2
C8 C9 H9 119.2
C9 C10 C11 120.6(5)
C9 C10 H10 119.7
C11 C10 H10 119.7
C12 C11 C10 122.5(5)
C12 C11 C20 119.0(5)
C10 C11 C20 118.4(5)
C13 C12 C11 121.5(5)
C13 C12 H12 119.3
C11 C12 H12 119.3
C12 C13 C14 122.3(5)
C12 C13 C18 119.5(5)
C14 C13 C18 118.3(5)
C15 C14 C13 120.4(5)
C15 C14 H14 119.8
C13 C14 H14 119.8
C14 C15 C16 121.1(6)
C14 C15 H15 119.4
C16 C15 H15 119.4
C17 C16 C15 121.3(6)
C17 C16 H16 119.3
C15 C16 H16 119.3
C16 C17 C18 119.1(5)
C16 C17 C21 121.9(5)
C18 C17 C21 119.0(5)
C19 C18 C17 121.8(5)
C19 C18 C13 118.5(5)
C17 C18 C13 119.7(5)
C20 C19 C18 122.7(5)
C20 C19 H19 118.7
C18 C19 H19 118.7
C19 C20 C11 118.8(5)
C19 C20 C7 122.1(5)
C11 C20 C7 119.2(5)
C22 C21 C26 117.9(5)
C22 C21 C17 120.2(5)
C26 C21 C17 121.9(5)
C23 C22 C21 120.9(5)
C23 C22 H22 119.6
C21 C22 H22 119.6
C22 C23 C24 120.6(5)
C22 C23 H23 119.7
C24 C23 H23 119.7
C25 C24 C23 118.6(5)
C25 C24 P2 126.3(4)
C23 C24 P2 115.1(4)
C24 C25 C26 121.0(5)
C24 C25 H25 119.5
C26 C25 H25 119.5
C25 C26 C21 121.0(5)
C25 C26 H26 119.5
C21 C26 H26 119.5
C28 C27 C32 117.6(5)
C28 C27 P1 122.6(4)
C32 C27 P1 119.7(4)
C29 C28 C27 121.6(6)
C29 C28 H28 119.2
C27 C28 H28 119.2
C28 C29 C30 120.2(6)
C28 C29 H29 119.9
C30 C29 H29 119.9
C29 C30 C31 119.1(6)
C29 C30 H30 120.4
C31 C30 H30 120.4
C32 C31 C30 121.2(7)
C32 C31 H31 119.4
C30 C31 H31 119.4
C31 C32 C27 120.2(6)
C31 C32 H32 119.9
C27 C32 H32 119.9
C34 C33 C38 117.7(5)
C34 C33 P1 122.9(4)
C38 C33 P1 119.3(4)
C33 C34 C35 120.6(6)
C33 C34 H34 119.7
C35 C34 H34 119.7
C36 C35 C34 119.6(7)
C36 C35 H35 120.2
C34 C35 H35 120.2
C37 C36 C35 120.1(6)
C37 C36 H36 119.9
C35 C36 H36 119.9
C38 C37 C36 120.1(7)
C38 C37 H37 120.0
C36 C37 H37 120.0
C37 C38 C33 121.7(6)
C37 C38 H38 119.1
C33 C38 H38 119.1
C44 C39 C40 119.3(5)
C44 C39 P2 123.2(4)
C40 C39 P2 117.0(4)
C41 C40 C39 119.7(5)
C41 C40 H40 120.2
C39 C40 H40 120.2
C42 C41 C40 119.9(5)
C42 C41 H41 120.1
C40 C41 H41 120.1
C41 C42 C43 120.4(5)
C41 C42 H42 119.8
C43 C42 H42 119.8
C44 C43 C42 120.0(5)
C44 C43 H43 120.0
C42 C43 H43 120.0
C43 C44 C39 120.7(5)
C43 C44 H44 119.6
C39 C44 H44 119.6
C50 C45 C46 118.2(5)
C50 C45 P2 122.7(5)
C46 C45 P2 119.1(4)
C47 C46 C45 120.4(6)
C47 C46 H46 119.8
C45 C46 H46 119.8
C48 C47 C46 120.2(7)
C48 C47 H47 119.9
C46 C47 H47 119.9
C49 C48 C47 119.5(6)
C49 C48 H48 120.2
C47 C48 H48 120.2
C48 C49 C50 120.9(6)
C48 C49 H49 119.5
C50 C49 H49 119.5
C45 C50 C49 120.8(6)
C45 C50 H50 119.6
C49 C50 H50 119.6
C52 C51 C58 125.4(5)
C52 C51 Rh1 72.9(3)
C58 C51 Rh1 108.2(4)
C52 C51 H51 117.2
C58 C51 H51 117.4
Rh1 C51 H51 88.4
C51 C52 C53 125.2(5)
C51 C52 Rh1 71.0(3)
C53 C52 Rh1 112.9(4)
C51 C52 H52 117.4
C53 C52 H52 117.5
Rh1 C52 H52 86.1
C52 C53 C54 111.8(5)
C52 C53 H53A 109.3
C54 C53 H53A 109.3
C52 C53 H53B 109.3
C54 C53 H53B 109.3
H53A C53 H53B 107.9
C55 C54 C53 113.8(5)
C55 C54 H54A 108.8
C53 C54 H54A 108.8
C55 C54 H54B 108.8
C53 C54 H54B 108.8
H54A C54 H54B 107.7
C56 C55 C54 127.0(5)
C56 C55 Rh1 72.3(3)
C54 C55 Rh1 108.2(4)
C56 C55 H55 116.6
C54 C55 H55 116.4
Rh1 C55 H55 89.7
C55 C56 C57 125.7(5)
C55 C56 Rh1 72.1(3)
C57 C56 Rh1 111.5(4)
C55 C56 H56 117.2
C57 C56 H56 117.0
Rh1 C56 H56 86.3
C58 C57 C56 114.0(5)
C58 C57 H57A 108.8
C56 C57 H57A 108.8
C58 C57 H57B 108.8
C56 C57 H57B 108.8
H57A C57 H57B 107.7
C51 C58 C57 114.1(5)
C51 C58 H58A 108.7
C57 C58 H58A 108.7
C51 C58 H58B 108.7
C57 C58 H58B 108.7
H58A C58 H58B 107.6
Cl1 C59 Cl3 110.3(5)
Cl1 C59 Cl2 110.7(5)
Cl3 C59 Cl2 110.9(5)
Cl1 C59 H59 108.3
Cl3 C59 H59 108.3
Cl2 C59 H59 108.3
Cl5 C60 Cl6 111.1(5)
Cl5 C60 Cl4 109.6(4)
Cl6 C60 Cl4 110.2(4)
Cl5 C60 H60 108.6
Cl6 C60 H60 108.6
Cl4 C60 H60 108.6
Cl7 C61 Cl8 110.0(4)
Cl7 C61 Cl9 110.5(4)
Cl8 C61 Cl9 112.1(4)
Cl7 C61 H61 108.0
Cl8 C61 H61 108.0
Cl9 C61 H61 108.0
C59 Cl2 B1 152.7(3)
B1 F3 H60 161.1
B1 F4 H61 131.7
C1 P1 C27 101.3(2)
C1 P1 C33 104.3(2)
C27 P1 C33 102.2(2)
C1 P1 Rh1 111.79(16)
C27 P1 Rh1 121.38(17)
C33 P1 Rh1 113.87(17)
C39 P2 C24 110.6(2)
C39 P2 C45 99.2(2)
C24 P2 C45 101.2(2)
C39 P2 Rh1 112.62(17)
C24 P2 Rh1 113.86(16)
C45 P2 Rh1 118.02(17)
C51 Rh1 C55 94.4(2)
C51 Rh1 C56 79.7(2)
C55 Rh1 C56 35.6(2)
C51 Rh1 C52 36.02(19)
C55 Rh1 C52 78.8(2)
C56 Rh1 C52 85.64(19)
C51 Rh1 P2 162.97(14)
C55 Rh1 P2 89.62(15)
C56 Rh1 P2 94.27(15)
C52 Rh1 P2 160.29(15)
C51 Rh1 P1 85.55(14)
C55 Rh1 P1 164.36(16)
C56 Rh1 P1 157.64(16)
C52 Rh1 P1 92.32(14)
P2 Rh1 P1 95.00(5)

loop_
_geom_bond_atom_site_label_1
_geom_bond_atom_site_label_2
_geom_bond_distance
B1 F2 1.294(9)
B1 F3 1.303(10)
B1 F4 1.340(10)
B1 F1 1.354(8)
B1 Cl2 3.965(9)
C1 C6 1.390(7)
C1 C2 1.396(7)
C1 P1 1.823(5)
C2 C3 1.390(7)
C2 H2 0.9500
C3 C4 1.386(7)
C3 H3 0.9500
C4 C5 1.386(7)
C4 C7 1.496(7)
C5 C6 1.394(7)
C5 H5 0.9500
C6 H6 0.9500
C7 C8 1.348(8)
C7 C20 1.443(7)
C8 C9 1.436(8)
C8 H8 0.9500
C9 C10 1.351(9)
C9 H9 0.9500
C10 C11 1.419(8)
C10 H10 0.9500
C11 C12 1.409(8)
C11 C20 1.433(7)
C12 C13 1.386(8)
C12 H12 0.9500
C13 C14 1.420(8)
C13 C18 1.440(7)
C14 C15 1.360(9)
C14 H14 0.9500
C15 C16 1.409(8)
C15 H15 0.9500
C16 C17 1.363(7)
C16 H16 0.9500
C17 C18 1.430(7)
C17 C21 1.497(7)
C18 C19 1.389(7)
C19 C20 1.389(7)
C19 H19 0.9500
C21 C22 1.395(7)
C21 C26 1.396(7)
C22 C23 1.392(7)
C22 H22 0.9500
C23 C24 1.393(7)
C23 H23 0.9500
C24 C25 1.382(7)
C24 P2 1.837(5)
C25 C26 1.385(7)
C25 H25 0.9500
C26 H26 0.9500
C27 C28 1.389(7)
C27 C32 1.408(7)
C27 P1 1.831(5)
C28 C29 1.376(8)
C28 H28 0.9500
C29 C30 1.378(10)
C29 H29 0.9500
C30 C31 1.381(10)
C30 H30 0.9500
C31 C32 1.373(8)
C31 H31 0.9500
C32 H32 0.9500
C33 C34 1.382(8)
C33 C38 1.392(7)
C33 P1 1.834(5)
C34 C35 1.402(8)
C34 H34 0.9500
C35 C36 1.374(10)
C35 H35 0.9500
C36 C37 1.369(11)
C36 H36 0.9500
C37 C38 1.366(8)
C37 H37 0.9500
C38 H38 0.9500
C39 C44 1.386(7)
C39 C40 1.398(7)
C39 P2 1.822(5)
C40 C41 1.396(7)
C40 H40 0.9500
C41 C42 1.374(8)
C41 H41 0.9500
C42 C43 1.384(8)
C42 H42 0.9500
C43 C44 1.372(7)
C43 H43 0.9500
C44 H44 0.9500
C45 C50 1.375(8)
C45 C46 1.404(8)
C45 P2 1.845(5)
C46 C47 1.383(8)
C46 H46 0.9500
C47 C48 1.384(10)
C47 H47 0.9500
C48 C49 1.358(10)
C48 H48 0.9500
C49 C50 1.388(8)
C49 H49 0.9500
C50 H50 0.9500
C51 C52 1.381(7)
C51 C58 1.505(8)
C51 Rh1 2.221(5)
C51 H51 0.9500
C52 C53 1.517(7)
C52 Rh1 2.245(5)
C52 H52 0.9500
C53 C54 1.524(8)
C53 H53A 0.9900
C53 H53B 0.9900
C54 C55 1.505(8)
C54 H54A 0.9900
C54 H54B 0.9900
C55 C56 1.362(8)
C55 Rh1 2.226(5)
C55 H55 0.9500
C56 C57 1.526(8)
C56 Rh1 2.230(5)
C56 H56 0.9500
C57 C58 1.507(8)
C57 H57A 0.9900
C57 H57B 0.9900
C58 H58A 0.9900
C58 H58B 0.9900
C59 Cl1 1.730(9)
C59 Cl3 1.745(10)
C59 Cl2 1.754(10)
C59 H59 1.0000
C60 Cl5 1.713(8)
C60 Cl6 1.729(8)
C60 Cl4 1.747(7)
C60 H60 1.0000
C61 Cl7 1.738(7)
C61 Cl8 1.739(8)
C61 Cl9 1.747(7)
C61 H61 1.0000
F3 H60 2.2018
F4 H61 2.1786
P1 Rh1 2.3576(13)
P2 Rh1 2.3530(13)
